data_4132708
loop_
_publ_author_name
'Lee, Eunji'
'Ju, Huiyeong'
'Park, In-Hyeok'
'Jung, Jong Hwa'
'Ikeda, Mari'
'Kuwahara, Shunsuke'
'Habata, Yoichi'
'Lee, Shim Sung'

_publ_section_title
;
 pseudo[1]Catenane-Type Pillar[5]thiacrown Whose Planar Chiral Inversion
 is Triggered by Metal Cation and Controlled by Anion.
;
_journal_issue 30
_journal_name_full 'Journal of the American Chemical Society'
_journal_page_first 9669
_journal_page_last 9677
_journal_paper_doi 10.1021/jacs.8b05751
_journal_volume 140
_journal_year 2018
_chemical_formula_moiety 'C159 H190 Hg4 I8 O36 S6'
_chemical_formula_sum 'C159 H190 Hg4 I8 O36 S6'
_chemical_formula_weight 4687.03
_space_group_IT_number 5
_space_group_name_Hall 'C 2y'
_space_group_name_H-M_alt 'C 1 2 1'
_symmetry_cell_setting monoclinic
_symmetry_space_group_name_Hall 'C 2y'
_symmetry_space_group_name_H-M 'C 1 2 1'
_atom_sites_solution_hydrogens geom
_atom_sites_solution_primary direct
_atom_sites_solution_secondary difmap
_audit_creation_method SHELXL-97
_cell_angle_alpha 90.00
_cell_angle_beta 94.5860(10)
_cell_angle_gamma 90.00
_cell_formula_units_Z 2
_cell_length_a 47.5683(8)
_cell_length_b 14.9566(2)
_cell_length_c 12.0028(2)
_cell_measurement_reflns_used 9941
_cell_measurement_temperature 173(2)
_cell_measurement_theta_max 19.50
_cell_measurement_theta_min 2.25
_cell_volume 8512.2(2)
_computing_cell_refinement 'Bruker SAINT'
_computing_data_collection 'Bruker APEX2'
_computing_data_reduction 'Bruker SAINT'
_computing_molecular_graphics 'Bruker SHELXTL'
_computing_publication_material 'Bruker SHELXTL'
_computing_structure_refinement 'SHELXL-97 (Sheldrick, 2008)'
_computing_structure_solution 'SHELXS-97 (Sheldrick, 2008)'
_diffrn_ambient_temperature 173(2)
_diffrn_measured_fraction_theta_full 1.000
_diffrn_measured_fraction_theta_max 1.000
_diffrn_measurement_device_type 'Bruker APEX-II CCD'
_diffrn_measurement_method '\f and \w scans'
_diffrn_radiation_monochromator graphite
_diffrn_radiation_source 'fine-focus sealed tube'
_diffrn_radiation_type MoK\a
_diffrn_radiation_wavelength 0.71073
_diffrn_reflns_av_R_equivalents 0.0502
_diffrn_reflns_av_sigmaI/netI 0.0773
_diffrn_reflns_limit_h_max 58
_diffrn_reflns_limit_h_min -58
_diffrn_reflns_limit_k_max 18
_diffrn_reflns_limit_k_min -18
_diffrn_reflns_limit_l_max 14
_diffrn_reflns_limit_l_min -14
_diffrn_reflns_number 71280
_diffrn_reflns_theta_full 26.00
_diffrn_reflns_theta_max 26.00
_diffrn_reflns_theta_min 0.86
_exptl_absorpt_coefficient_mu 5.191
_exptl_absorpt_correction_T_max 0.7126
_exptl_absorpt_correction_T_min 0.2792
_exptl_absorpt_correction_type multi-scan
_exptl_absorpt_process_details SADABS
_exptl_crystal_colour yellow
_exptl_crystal_density_diffrn 1.829
_exptl_crystal_density_method 'not measured'
_exptl_crystal_description Needle
_exptl_crystal_F_000 4544
_exptl_crystal_size_max 0.33
_exptl_crystal_size_mid 0.08
_exptl_crystal_size_min 0.07
_refine_diff_density_max 2.508
_refine_diff_density_min -2.443
_refine_diff_density_rms 0.206
_refine_ls_abs_structure_details 'Flack H D (1983), Acta Cryst. A39, 876-881'
_refine_ls_abs_structure_Flack 0.008(8)
_refine_ls_extinction_method none
_refine_ls_goodness_of_fit_ref 1.049
_refine_ls_hydrogen_treatment constr
_refine_ls_matrix_type full
_refine_ls_number_parameters 989
_refine_ls_number_reflns 16583
_refine_ls_number_restraints 69
_refine_ls_restrained_S_all 1.050
_refine_ls_R_factor_all 0.1243
_refine_ls_R_factor_gt 0.0757
_refine_ls_shift/su_max 0.002
_refine_ls_shift/su_mean 0.000
_refine_ls_structure_factor_coef Fsqd
_refine_ls_weighting_details 'calc w=1/[\s^2^(Fo^2^)+(0.0866P)^2^+101.9735P] where P=(Fo^2^+2Fc^2^)/3'
_refine_ls_weighting_scheme calc
_refine_ls_wR_factor_gt 0.1835
_refine_ls_wR_factor_ref 0.2155
_reflns_number_gt 10355
_reflns_number_total 16583
_reflns_threshold_expression >2sigma(I)
_cod_data_source_file ja8b05751_si_002.cif
_cod_data_source_block 2
_cod_depositor_comments
;
The following automatic conversions were performed:

data item '_symmetry_cell_setting' value 'Monoclinic' was changed to
'monoclinic' in accordance with the
/home/saulius/struct/COD-crude-data/automatic-downloads/DataCite-retrospective/ACS/depositions/lib/dictionaries/cif_core.dic
dictionary named 'cif_core.dic' version 2.4.2 last updated on
2011-04-26.

Automatic conversion script
Id: cif_fix_values 6909 2019-04-08 15:41:33Z antanas 
;
_cod_original_sg_symbol_H-M C2
_cod_database_code 4132708

loop_
_symmetry_equiv_pos_as_xyz
'x, y, z'
'-x, y, -z'
'x+1/2, y+1/2, z'
'-x+1/2, y+1/2, -z'

loop_
_atom_site_label
_atom_site_type_symbol
_atom_site_fract_x
_atom_site_fract_y
_atom_site_fract_z
_atom_site_U_iso_or_equiv
_atom_site_adp_type
_atom_site_occupancy
_atom_site_symmetry_multiplicity
_atom_site_calc_flag
_atom_site_refinement_flags
_atom_site_disorder_assembly
_atom_site_disorder_group
Hg1 Hg 0.811382(15) -0.50964(8) 0.05237(10) 0.1196(4) Uani 1 1 d . . .
I1 I 0.85167(2) -0.39430(8) 0.00430(12) 0.0769(4) Uani 1 1 d . A .
I3 I 0.80252(4) -0.5897(2) 0.2437(3) 0.2045(15) Uani 1 1 d . A .
Hg2 Hg 0.86780(6) -0.51571(13) -0.16616(10) 0.0673(8) Uani 0.580(6) 1 d P A 1
I2 I 0.82343(7) -0.6385(2) -0.1447(4) 0.0966(12) Uani 0.580(6) 1 d P A 1
I4 I 0.87966(16) -0.4473(5) -0.3521(5) 0.153(2) Uani 0.580(6) 1 d P A 1
Hg2' Hg 0.85396(8) -0.5569(2) -0.1683(2) 0.0826(9) Uani 0.420(6) 1 d P A 2
I2' I 0.81181(10) -0.6526(2) -0.0963(4) 0.0678(11) Uani 0.420(6) 1 d P A 2
I4' I 0.87228(16) -0.4931(4) -0.3651(5) 0.102(2) Uani 0.420(6) 1 d P A 2
O1 O 0.6084(2) -0.6764(10) -0.2383(8) 0.090(4) Uani 1 1 d . . .
O2 O 0.6692(3) -0.4313(8) -0.4058(13) 0.086(4) Uani 1 1 d . . .
O3 O 0.7240(4) -0.3753(13) -0.2181(15) 0.152(8) Uani 1 1 d . . .
O4 O 0.7086(2) -0.5660(11) -0.0161(10) 0.082(4) Uani 1 1 d . . .
O5 O 0.5389(4) -0.4818(13) -0.4160(14) 0.128(5) Uani 1 1 d U . .
O6 O 0.6261(2) -0.3665(10) -0.1161(9) 0.083(4) Uani 1 1 d . . .
O7 O 0.59019(19) -0.4765(6) -0.7923(7) 0.054(2) Uani 1 1 d . . .
O8 O 0.6141(3) -0.2160(8) -0.4745(11) 0.110(6) Uani 1 1 d . . .
O9 O 0.6734(5) -0.6992(15) -0.7232(17) 0.149(7) Uani 1 1 d U . .
O10 O 0.6920(3) -0.3321(12) -0.6911(13) 0.146(8) Uani 1 1 d . . .
O11 O 0.6900(5) -0.8282(15) -0.321(2) 0.151(7) Uani 1 1 d U . .
O12 O 0.7547(4) -0.5431(15) -0.4477(13) 0.139(9) Uani 1 1 d . . .
O13 O 0.94326(15) -0.7531(5) 0.0397(7) 0.0386(19) Uani 1 1 d . . .
O14 O 0.9660(2) -0.4397(7) -0.0786(9) 0.066(3) Uani 1 1 d . . .
O15 O 0.97343(17) -0.6425(6) -0.3237(7) 0.047(2) Uani 1 1 d . . .
O16 O 1.07806(17) -0.4784(6) -0.2706(9) 0.058(3) Uani 1 1 d . . .
O17 O 0.97867(18) -0.3040(7) -0.3572(6) 0.052(2) Uani 1 1 d . . .
O18 O 1.05499(16) -0.2075(6) -0.0055(6) 0.043(2) Uani 1 1 d . . .
S1 S 0.60885(11) -0.6065(4) -0.5007(3) 0.0812(14) Uani 1 1 d . . .
S2 S 0.76273(8) -0.4609(3) -0.0493(4) 0.0685(11) Uani 1 1 d . A .
S3 S 0.90185(7) -0.6051(2) -0.0380(3) 0.0531(8) Uani 1 1 d . . .
C1 C 0.6081(4) -0.7348(16) -0.3268(13) 0.097(7) Uani 1 1 d . . .
H1A H 0.5882 -0.7484 -0.3511 0.116 Uiso 1 1 calc R . .
H1B H 0.6170 -0.7914 -0.2996 0.116 Uiso 1 1 calc R . .
C2 C 0.6230(4) -0.7036(11) -0.4307(12) 0.072(5) Uani 1 1 d . . .
H2A H 0.6223 -0.7534 -0.4852 0.086 Uiso 1 1 calc R . .
H2B H 0.6430 -0.6921 -0.4070 0.086 Uiso 1 1 calc R . .
C3 C 0.6279(3) -0.5192(10) -0.4269(10) 0.051(3) Uani 1 1 d . . .
H3A H 0.6181 -0.4619 -0.4444 0.062 Uiso 1 1 calc R . .
H3B H 0.6273 -0.5300 -0.3458 0.062 Uiso 1 1 calc R . .
C4 C 0.6580(3) -0.5096(12) -0.4521(13) 0.068(4) Uani 1 1 d . . .
H4A H 0.6690 -0.5614 -0.4212 0.081 Uiso 1 1 calc R . .
H4B H 0.6592 -0.5088 -0.5340 0.081 Uiso 1 1 calc R . .
C5 C 0.6854(8) -0.4441(16) -0.329(2) 0.161(15) Uani 1 1 d . . .
H5A H 0.6974 -0.4953 -0.3473 0.193 Uiso 1 1 calc R . .
H5B H 0.6749 -0.4618 -0.2650 0.193 Uiso 1 1 calc R . .
C6 C 0.7042(4) -0.367(2) -0.2941(19) 0.129(11) Uani 1 1 d . . .
H6A H 0.7128 -0.3460 -0.3618 0.155 Uiso 1 1 calc R . .
H6B H 0.6919 -0.3185 -0.2708 0.155 Uiso 1 1 calc R . .
C7 C 0.7422(5) -0.321(2) -0.174(3) 0.171(17) Uani 1 1 d . A .
H7A H 0.7316 -0.2756 -0.1352 0.205 Uiso 1 1 calc R . .
H7B H 0.7505 -0.2906 -0.2368 0.205 Uiso 1 1 calc R . .
C8 C 0.7651(5) -0.3490(14) -0.0982(18) 0.096(6) Uani 1 1 d . . .
H8A H 0.7662 -0.3082 -0.0330 0.115 Uiso 1 1 calc R A .
H8B H 0.7828 -0.3425 -0.1353 0.115 Uiso 1 1 calc R . .
C9 C 0.7395(4) -0.458(2) 0.0653(16) 0.123(10) Uani 1 1 d . . .
H9A H 0.7460 -0.5019 0.1231 0.148 Uiso 1 1 calc R A .
H9B H 0.7403 -0.3976 0.1001 0.148 Uiso 1 1 calc R . .
C10 C 0.7105(3) -0.478(2) 0.0232(15) 0.110(9) Uani 1 1 d . A .
H10A H 0.6977 -0.4699 0.0838 0.132 Uiso 1 1 calc R . .
H10B H 0.7044 -0.4362 -0.0381 0.132 Uiso 1 1 calc R . .
C11 C 0.6834(3) -0.6676(13) -0.1356(15) 0.068(5) Uani 1 1 d . . .
C12 C 0.6828(3) -0.5917(16) -0.0715(11) 0.075(6) Uani 1 1 d . . .
C13 C 0.6576(3) -0.5509(13) -0.0507(10) 0.065(5) Uani 1 1 d . . .
H13A H 0.6575 -0.5023 0.0001 0.078 Uiso 1 1 calc R B .
C14 C 0.6326(3) -0.5815(15) -0.1045(11) 0.076(6) Uani 1 1 d . . .
C15 C 0.6327(4) -0.6524(15) -0.1823(14) 0.078(5) Uani 1 1 d . . .
C16 C 0.6574(4) -0.6955(14) -0.1945(12) 0.077(5) Uani 1 1 d . . .
H16A H 0.6575 -0.7455 -0.2433 0.092 Uiso 1 1 calc R . .
C17 C 0.6047(3) -0.5328(18) -0.0845(13) 0.095(7) Uani 1 1 d . . .
H17A H 0.5901 -0.5784 -0.0745 0.114 Uiso 1 1 calc R B .
H17B H 0.6076 -0.4989 -0.0137 0.114 Uiso 1 1 calc R . .
C18 C 0.5937(3) -0.470(2) -0.1745(12) 0.095(8) Uani 1 1 d . B .
C19 C 0.6043(4) -0.3832(19) -0.1935(16) 0.090(7) Uani 1 1 d . . .
C20 C 0.5926(4) -0.3433(16) -0.2803(15) 0.096(7) Uani 1 1 d . B .
H20A H 0.5998 -0.2856 -0.2949 0.116 Uiso 1 1 calc R . .
C21 C 0.5715(4) -0.3719(13) -0.3533(15) 0.076(5) Uani 1 1 d U . .
C22 C 0.5621(4) -0.4495(15) -0.3389(18) 0.086(5) Uani 1 1 d U B .
C23 C 0.5701(3) -0.501(2) -0.2500(14) 0.100(8) Uani 1 1 d . . .
H23 H 0.5608 -0.5554 -0.2367 0.120 Uiso 1 1 calc R B .
C24 C 0.6410(5) -0.2844(19) -0.137(2) 0.134(10) Uani 1 1 d . . .
H24A H 0.6566 -0.2767 -0.0794 0.201 Uiso 1 1 calc R B .
H24B H 0.6280 -0.2337 -0.1345 0.201 Uiso 1 1 calc R . .
H24C H 0.6484 -0.2874 -0.2106 0.201 Uiso 1 1 calc R . .
C25 C 0.5344(8) -0.584(3) -0.415(3) 0.189(15) Uani 1 1 d U B 1
H25A H 0.5491 -0.6123 -0.3647 0.284 Uiso 1 1 calc R B 1
H25B H 0.5355 -0.6080 -0.4909 0.284 Uiso 1 1 calc R B 1
H25C H 0.5159 -0.5979 -0.3894 0.284 Uiso 1 1 calc R B 1
C26 C 0.5636(5) -0.3119(15) -0.4561(17) 0.095(6) Uani 1 1 d U B 1
H26A H 0.5439 -0.3249 -0.4848 0.114 Uiso 1 1 calc R B 1
H26B H 0.5645 -0.2485 -0.4324 0.114 Uiso 1 1 calc R B 1
C27 C 0.5827(4) -0.3250(13) -0.5496(13) 0.075(5) Uani 1 1 d . B 1
C28 C 0.6072(4) -0.2836(10) -0.5492(14) 0.068(5) Uani 1 1 d . B 1
C29 C 0.6267(4) -0.2999(8) -0.6293(14) 0.067(5) Uani 1 1 d . B 1
H29A H 0.6438 -0.2669 -0.6287 0.080 Uiso 1 1 calc R B 1
C30 C 0.6201(3) -0.3667(8) -0.7105(10) 0.045(3) Uani 1 1 d . B 1
C31 C 0.5953(3) -0.4117(9) -0.7093(11) 0.050(3) Uani 1 1 d . B 1
C32 C 0.5764(3) -0.3938(12) -0.6288(13) 0.063(4) Uani 1 1 d . B 1
H32A H 0.5595 -0.4274 -0.6271 0.075 Uiso 1 1 calc R B 1
C33 C 0.6426(6) -0.189(2) -0.455(2) 0.169(15) Uani 1 1 d . B 1
H33A H 0.6440 -0.1418 -0.3981 0.254 Uiso 1 1 calc R B 1
H33B H 0.6493 -0.1659 -0.5246 0.254 Uiso 1 1 calc R B 1
H33C H 0.6541 -0.2401 -0.4289 0.254 Uiso 1 1 calc R B 1
C34 C 0.5647(4) -0.5257(13) -0.7937(16) 0.086(6) Uani 1 1 d . B 1
H34A H 0.5639 -0.5688 -0.8553 0.129 Uiso 1 1 calc R B 1
H34B H 0.5487 -0.4846 -0.8040 0.129 Uiso 1 1 calc R B 1
H34C H 0.5640 -0.5576 -0.7227 0.129 Uiso 1 1 calc R B 1
C35 C 0.6417(3) -0.3888(10) -0.7938(11) 0.056(4) Uani 1 1 d . B 1
H35A H 0.6317 -0.4150 -0.8615 0.068 Uiso 1 1 calc R B 1
H35B H 0.6506 -0.3324 -0.8163 0.068 Uiso 1 1 calc R B 1
C36 C 0.6643(3) -0.4515(13) -0.7514(11) 0.059(4) Uani 1 1 d . B 1
C37 C 0.6899(3) -0.4240(14) -0.7002(13) 0.080(6) Uani 1 1 d . B 1
C38 C 0.7109(4) -0.492(3) -0.6657(16) 0.113(11) Uani 1 1 d . B 1
H38A H 0.7293 -0.4729 -0.6390 0.136 Uiso 1 1 calc R B 1
C39 C 0.7054(5) -0.578(2) -0.6700(15) 0.106(9) Uani 1 1 d . B 1
C40 C 0.6798(5) -0.6075(16) -0.7201(15) 0.099(7) Uani 1 1 d . B 1
C41 C 0.6601(3) -0.5432(13) -0.7611(11) 0.064(5) Uani 1 1 d . B 1
H41A H 0.6429 -0.5636 -0.7978 0.077 Uiso 1 1 calc R B 1
C42 C 0.7161(7) -0.296(2) -0.626(3) 0.20(2) Uani 1 1 d . B 1
H42A H 0.7145 -0.2303 -0.6246 0.307 Uiso 1 1 calc R B 1
H42B H 0.7333 -0.3127 -0.6601 0.307 Uiso 1 1 calc R B 1
H42C H 0.7166 -0.3190 -0.5498 0.307 Uiso 1 1 calc R B 1
C43 C 0.6428(7) -0.729(2) -0.754(3) 0.152(11) Uani 1 1 d U B 1
H43A H 0.6418 -0.7947 -0.7520 0.228 Uiso 1 1 calc R B 1
H43B H 0.6367 -0.7083 -0.8298 0.228 Uiso 1 1 calc R B 1
H43C H 0.6304 -0.7040 -0.7009 0.228 Uiso 1 1 calc R B 1
C44 C 0.7273(5) -0.642(2) -0.6287(14) 0.173(17) Uani 1 1 d . B 1
H44A H 0.7460 -0.6138 -0.6309 0.207 Uiso 1 1 calc R B 1
H44B H 0.7266 -0.6944 -0.6796 0.207 Uiso 1 1 calc R B 1
C45 C 0.7238(3) -0.6763(12) -0.5050(14) 0.066(4) Uani 1 1 d U B 1
C46 C 0.7383(4) -0.606(2) -0.4219(15) 0.108(9) Uani 1 1 d . B 1
C47 C 0.7338(3) -0.6274(13) -0.3079(12) 0.067(5) Uani 1 1 d . B 1
H47A H 0.7423 -0.5914 -0.2492 0.080 Uiso 1 1 calc R B 1
C48 C 0.7172(5) -0.7004(13) -0.2821(14) 0.083(6) Uani 1 1 d . B 1
C49 C 0.7051(5) -0.769(2) -0.365(2) 0.134(13) Uani 1 1 d . B 1
C50 C 0.7090(4) -0.7420(14) -0.4619(18) 0.090(6) Uani 1 1 d U B 1
H50A H 0.6989 -0.7766 -0.5182 0.108 Uiso 1 1 calc R B 1
C51 C 0.7779(9) -0.515(4) -0.386(4) 0.29(3) Uani 1 1 d . B 1
H51A H 0.7867 -0.4661 -0.4244 0.429 Uiso 1 1 calc R B 1
H51B H 0.7913 -0.5649 -0.3751 0.429 Uiso 1 1 calc R B 1
H51C H 0.7726 -0.4945 -0.3129 0.429 Uiso 1 1 calc R B 1
C52 C 0.6777(10) -0.886(3) -0.421(4) 0.223(18) Uani 1 1 d U B 1
H52A H 0.6662 -0.9346 -0.3930 0.335 Uiso 1 1 calc R B 1
H52B H 0.6932 -0.9120 -0.4598 0.335 Uiso 1 1 calc R B 1
H52C H 0.6659 -0.8490 -0.4731 0.335 Uiso 1 1 calc R B 1
C53 C 0.7098(5) -0.7168(16) -0.1603(16) 0.103(7) Uani 1 1 d . B 1
H53A H 0.7071 -0.7817 -0.1485 0.124 Uiso 1 1 calc R B 1
H53B H 0.7257 -0.6966 -0.1080 0.124 Uiso 1 1 calc R B 1
C54 C 0.9227(3) -0.7758(8) -0.0505(11) 0.041(3) Uani 1 1 d . A 1
H54A H 0.9059 -0.8017 -0.0190 0.050 Uiso 1 1 calc R A 1
H54B H 0.9307 -0.8219 -0.0979 0.050 Uiso 1 1 calc R A 1
C55 C 0.9139(3) -0.6976(9) -0.1207(11) 0.047(3) Uani 1 1 d . A 1
H55A H 0.8985 -0.7158 -0.1766 0.057 Uiso 1 1 calc R A 1
H55B H 0.9300 -0.6775 -0.1616 0.057 Uiso 1 1 calc R A 1
C56 C 0.9312(7) -0.5355(14) -0.017(3) 0.175(16) Uani 1 1 d D A 1
H56A H 0.9244 -0.4801 0.0169 0.210 Uiso 1 1 calc R A 1
H56B H 0.9439 -0.5648 0.0413 0.210 Uiso 1 1 calc R A 1
C57 C 0.9486(5) -0.5075(15) -0.099(2) 0.152(13) Uani 1 1 d D A 1
H57A H 0.9601 -0.5596 -0.1188 0.182 Uiso 1 1 calc R A 1
H57B H 0.9362 -0.4922 -0.1667 0.182 Uiso 1 1 calc R A 1
C58 C 0.9957(4) -0.4554(17) -0.0579(14) 0.101(7) Uani 1 1 d . . 1
H58A H 1.0081 -0.4648 -0.1151 0.121 Uiso 1 1 calc R . 1
C59 C 1.0087(2) -0.7499(7) -0.1090(9) 0.031(2) Uani 1 1 d . . 1
C60 C 0.9803(2) -0.7523(7) -0.0892(10) 0.034(3) Uani 1 1 d . A 1
H60A H 0.9665 -0.7550 -0.1508 0.041 Uiso 1 1 calc R A 1
C61 C 0.9719(2) -0.7508(7) 0.0168(9) 0.031(2) Uani 1 1 d . . 1
C62 C 1.0177(2) -0.7470(8) -0.2256(10) 0.035(3) Uani 1 1 d . C 1
H62A H 1.0032 -0.7769 -0.2764 0.042 Uiso 1 1 calc R C 1
H62B H 1.0355 -0.7808 -0.2281 0.042 Uiso 1 1 calc R C 1
C63 C 1.0222(2) -0.6513(7) -0.2682(9) 0.031(2) Uani 1 1 d . C 1
C64 C 1.0478(2) -0.6113(8) -0.2580(9) 0.037(3) Uani 1 1 d . C 1
H64A H 1.0637 -0.6457 -0.2302 0.045 Uiso 1 1 calc R C 1
C65 C 1.0522(2) -0.5219(8) -0.2864(9) 0.036(3) Uani 1 1 d . C 1
C66 C 1.0297(2) -0.4713(8) -0.3296(8) 0.033(2) Uani 1 1 d . C 1
C67 C 1.0033(2) -0.5105(9) -0.3441(9) 0.039(3) Uani 1 1 d . C 1
H67A H 0.9876 -0.4769 -0.3752 0.047 Uiso 1 1 calc R C 1
C68 C 0.9997(2) -0.6000(8) -0.3127(9) 0.032(2) Uani 1 1 d . C 1
C69 C 1.1023(3) -0.5347(12) -0.2810(15) 0.071(5) Uani 1 1 d . C 1
H69A H 1.1196 -0.4989 -0.2690 0.107 Uiso 1 1 calc R C 1
H69B H 1.1013 -0.5610 -0.3560 0.107 Uiso 1 1 calc R C 1
H69C H 1.1026 -0.5825 -0.2251 0.107 Uiso 1 1 calc R C 1
C70 C 0.9514(3) -0.6007(11) -0.3931(11) 0.056(4) Uani 1 1 d . C 1
H70A H 0.9343 -0.6373 -0.3940 0.084 Uiso 1 1 calc R C 1
H70B H 0.9572 -0.5950 -0.4693 0.084 Uiso 1 1 calc R C 1
H70C H 0.9476 -0.5413 -0.3634 0.084 Uiso 1 1 calc R C 1
C71 C 1.0326(2) -0.3740(8) -0.3594(10) 0.037(3) Uani 1 1 d . C 1
H71A H 1.0207 -0.3619 -0.4292 0.044 Uiso 1 1 calc R C 1
H71B H 1.0524 -0.3624 -0.3746 0.044 Uiso 1 1 calc R C 1
C72 C 1.0245(2) -0.3092(8) -0.2703(9) 0.035(3) Uani 1 1 d . C 1
C73 C 1.0438(2) -0.2877(8) -0.1805(9) 0.035(3) Uani 1 1 d . C 1
H73A H 1.0623 -0.3116 -0.1770 0.042 Uiso 1 1 calc R C 1
C74 C 1.0359(2) -0.2309(8) -0.0954(9) 0.035(3) Uani 1 1 d . C 1
C75 C 1.0087(2) -0.1984(8) -0.0954(10) 0.036(3) Uani 1 1 d . C 1
C76 C 0.9900(2) -0.2194(9) -0.1857(9) 0.041(3) Uani 1 1 d . C 1
H76A H 0.9718 -0.1931 -0.1913 0.049 Uiso 1 1 calc R C 1
C77 C 0.9974(2) -0.2780(7) -0.2688(9) 0.030(2) Uani 1 1 d . C 1
C78 C 1.0790(3) -0.2610(13) 0.0168(11) 0.065(4) Uani 1 1 d . C 1
H78A H 1.0904 -0.2372 0.0818 0.098 Uiso 1 1 calc R C 1
H78B H 1.0902 -0.2609 -0.0483 0.098 Uiso 1 1 calc R C 1
H78C H 1.0733 -0.3223 0.0324 0.098 Uiso 1 1 calc R C 1
C79 C 0.9498(3) -0.2876(13) -0.3470(13) 0.074(5) Uani 1 1 d . C 1
H79A H 0.9388 -0.3096 -0.4138 0.112 Uiso 1 1 calc R C 1
H79B H 0.9467 -0.2232 -0.3391 0.112 Uiso 1 1 calc R C 1
H79C H 0.9439 -0.3187 -0.2809 0.112 Uiso 1 1 calc R C 1
C80 C 1.0000 -0.1414(10) 0.0000 0.032(3) Uani 1 2 d S . 1
H80A H 1.0159 -0.1025 0.0270 0.039 Uiso 0.50 1 calc PR . 1
H80B H 0.9841 -0.1025 -0.0270 0.039 Uiso 0.50 1 calc PR . 1

loop_
_atom_site_aniso_label
_atom_site_aniso_U_11
_atom_site_aniso_U_22
_atom_site_aniso_U_33
_atom_site_aniso_U_23
_atom_site_aniso_U_13
_atom_site_aniso_U_12
Hg1 0.0481(4) 0.1203(7) 0.1907(10) 0.0836(7) 0.0105(5) -0.0007(4)
I1 0.0534(6) 0.0476(5) 0.1321(10) -0.0109(6) 0.0231(6) -0.0077(5)
I3 0.0835(11) 0.277(3) 0.252(3) 0.182(3) 0.0064(14) 0.0078(15)
Hg2 0.0554(12) 0.0771(12) 0.0698(8) 0.0194(7) 0.0074(6) 0.0231(11)
I2 0.0567(17) 0.0670(16) 0.165(3) -0.0475(18) -0.0016(17) 0.0029(13)
I4 0.178(5) 0.171(5) 0.106(4) 0.069(4) -0.013(3) 0.049(5)
Hg2' 0.0496(16) 0.0784(17) 0.1187(17) 0.0178(11) 0.0003(10) 0.0139(14)
I2' 0.051(2) 0.0499(15) 0.098(3) -0.0036(15) -0.0182(17) 0.0063(14)
I4' 0.133(4) 0.104(4) 0.066(2) -0.004(3) -0.011(2) 0.057(3)
O1 0.065(7) 0.163(13) 0.040(6) -0.008(7) -0.001(5) -0.055(8)
O2 0.080(8) 0.062(8) 0.112(10) 0.023(7) -0.009(8) -0.002(6)
O3 0.138(14) 0.155(16) 0.148(15) -0.087(13) -0.084(12) 0.064(13)
O4 0.052(7) 0.136(12) 0.058(7) 0.018(8) -0.004(5) -0.024(7)
O5 0.118(6) 0.141(7) 0.121(6) 0.000(5) -0.005(5) -0.005(5)
O6 0.072(7) 0.123(11) 0.053(6) -0.026(7) -0.013(6) -0.004(7)
O7 0.055(5) 0.063(6) 0.043(5) -0.007(4) -0.002(4) -0.020(5)
O8 0.141(12) 0.072(8) 0.107(10) -0.063(8) -0.062(9) 0.034(8)
O9 0.152(8) 0.141(8) 0.151(8) 0.000(5) 0.003(5) 0.011(5)
O10 0.140(13) 0.167(15) 0.119(12) 0.096(11) -0.075(10) -0.114(12)
O11 0.153(8) 0.146(8) 0.153(8) -0.005(5) 0.012(5) 0.006(5)
O12 0.082(10) 0.22(2) 0.122(12) 0.109(14) 0.081(10) 0.089(12)
O13 0.027(4) 0.050(5) 0.040(5) 0.002(4) 0.009(3) -0.004(3)
O14 0.049(6) 0.066(6) 0.078(7) -0.003(5) -0.020(5) -0.004(5)
O15 0.033(4) 0.058(5) 0.047(5) 0.016(4) -0.007(4) -0.010(4)
O16 0.023(4) 0.048(5) 0.102(8) -0.010(5) 0.004(4) -0.005(4)
O17 0.048(5) 0.083(7) 0.024(4) -0.020(4) -0.002(4) 0.018(5)
O18 0.033(4) 0.067(6) 0.028(4) -0.018(4) -0.004(3) -0.002(4)
S1 0.089(3) 0.108(4) 0.045(2) 0.000(2) -0.006(2) -0.028(3)
S2 0.0405(19) 0.086(3) 0.080(3) -0.003(2) 0.0097(18) -0.0074(19)
S3 0.0400(18) 0.053(2) 0.067(2) 0.0026(17) 0.0090(16) 0.0074(15)
C1 0.103(14) 0.149(18) 0.035(8) 0.014(10) -0.013(9) -0.083(14)
C2 0.098(13) 0.068(10) 0.049(9) -0.011(8) 0.004(8) -0.032(9)
C3 0.057(8) 0.058(8) 0.041(7) 0.004(7) 0.011(6) -0.005(7)
C4 0.084(10) 0.057(9) 0.066(9) 0.021(8) 0.028(8) 0.004(9)
C5 0.24(4) 0.078(16) 0.14(2) -0.066(16) -0.10(2) 0.06(2)
C6 0.084(14) 0.20(3) 0.097(15) 0.064(17) -0.065(13) -0.044(16)
C7 0.090(16) 0.21(3) 0.21(3) 0.14(3) -0.066(18) -0.088(19)
C8 0.099(15) 0.088(13) 0.095(14) -0.005(11) -0.024(12) -0.008(11)
C9 0.070(12) 0.23(3) 0.071(12) -0.079(16) 0.032(10) -0.031(15)
C10 0.041(9) 0.24(3) 0.053(10) -0.003(15) 0.022(8) -0.045(14)
C11 0.050(9) 0.091(13) 0.063(10) 0.037(10) 0.001(8) -0.008(9)
C12 0.047(9) 0.154(19) 0.023(7) 0.018(10) -0.005(6) -0.005(10)
C13 0.042(8) 0.126(14) 0.026(7) 0.008(8) -0.011(6) -0.017(8)
C14 0.057(9) 0.154(17) 0.019(6) 0.002(9) 0.010(6) -0.043(10)
C15 0.063(11) 0.120(15) 0.052(10) 0.024(10) 0.005(8) -0.031(11)
C16 0.093(14) 0.107(14) 0.033(8) 0.035(8) 0.016(8) -0.024(11)
C17 0.052(9) 0.19(2) 0.047(9) -0.019(12) 0.018(8) -0.035(12)
C18 0.031(8) 0.22(3) 0.033(8) -0.044(12) 0.012(6) 0.021(12)
C19 0.044(9) 0.17(2) 0.062(12) -0.056(14) 0.023(9) -0.013(12)
C20 0.093(14) 0.138(18) 0.055(11) -0.041(11) -0.013(10) 0.070(13)
C21 0.073(6) 0.083(6) 0.072(6) -0.010(4) 0.009(4) 0.019(5)
C22 0.079(7) 0.097(7) 0.083(7) -0.007(5) 0.002(5) 0.000(5)
C23 0.037(8) 0.20(2) 0.062(10) -0.049(14) 0.018(7) -0.009(12)
C24 0.115(19) 0.13(2) 0.15(2) -0.017(18) -0.038(17) -0.046(17)
C25 0.188(15) 0.192(15) 0.187(15) -0.001(5) 0.011(5) 0.000(5)
C26 0.093(7) 0.099(7) 0.092(7) -0.007(5) 0.007(5) 0.010(5)
C27 0.065(11) 0.097(13) 0.058(10) -0.032(9) -0.015(8) 0.047(10)
C28 0.069(11) 0.053(9) 0.076(11) -0.044(8) -0.026(9) 0.032(8)
C29 0.088(11) 0.026(6) 0.076(11) -0.004(7) -0.058(10) -0.005(7)
C30 0.063(9) 0.028(6) 0.043(7) 0.006(5) -0.002(6) 0.003(6)
C31 0.057(8) 0.047(8) 0.042(7) 0.018(6) -0.011(6) -0.010(6)
C32 0.042(8) 0.081(10) 0.064(10) 0.000(9) -0.005(7) 0.008(8)
C33 0.15(3) 0.18(3) 0.16(2) -0.12(2) -0.08(2) 0.04(2)
C34 0.078(11) 0.084(12) 0.097(13) -0.015(10) 0.009(9) -0.056(10)
C35 0.071(9) 0.057(8) 0.039(7) 0.027(7) -0.012(7) -0.017(8)
C36 0.044(8) 0.108(14) 0.027(7) 0.014(8) 0.013(6) -0.005(8)
C37 0.053(10) 0.130(17) 0.054(9) 0.048(10) -0.010(7) -0.049(10)
C38 0.039(9) 0.25(4) 0.049(11) 0.063(18) 0.004(7) -0.022(15)
C39 0.095(17) 0.20(3) 0.028(9) 0.023(14) 0.024(10) 0.058(19)
C40 0.129(18) 0.121(18) 0.043(9) -0.012(10) -0.028(11) 0.010(15)
C41 0.052(9) 0.107(14) 0.033(7) -0.017(8) 0.005(6) 0.030(9)
C42 0.20(3) 0.19(3) 0.19(3) 0.12(3) -0.15(3) -0.15(3)
C43 0.154(11) 0.150(11) 0.152(11) 0.000(5) 0.009(5) 0.000(5)
C44 0.124(19) 0.36(5) 0.036(9) -0.006(16) -0.002(10) 0.17(3)
C45 0.062(5) 0.075(6) 0.061(5) 0.000(4) 0.005(4) 0.020(4)
C46 0.065(12) 0.21(3) 0.051(10) 0.026(14) 0.018(9) 0.081(16)
C47 0.071(10) 0.087(13) 0.043(8) 0.022(8) 0.005(7) 0.044(9)
C48 0.125(17) 0.077(12) 0.042(9) -0.005(9) -0.021(10) 0.064(12)
C49 0.108(18) 0.21(3) 0.091(17) 0.07(2) 0.045(14) 0.09(2)
C50 0.088(7) 0.088(7) 0.093(7) -0.006(5) 0.008(5) 0.006(5)
C51 0.16(4) 0.42(8) 0.26(5) 0.18(6) -0.05(3) -0.14(5)
C52 0.225(19) 0.221(19) 0.224(19) -0.001(5) 0.015(5) 0.000(5)
C53 0.113(17) 0.122(18) 0.071(12) 0.049(12) -0.021(11) 0.013(14)
C54 0.035(7) 0.040(7) 0.049(8) -0.010(6) 0.000(6) -0.006(5)
C55 0.030(6) 0.064(8) 0.045(7) -0.002(6) -0.009(6) 0.005(6)
C56 0.21(3) 0.073(15) 0.27(4) -0.10(2) 0.15(3) -0.044(17)
C57 0.092(15) 0.071(14) 0.30(4) -0.08(2) 0.05(2) -0.025(13)
C58 0.092(14) 0.16(2) 0.055(10) 0.022(12) 0.015(10) -0.042(14)
C59 0.042(7) 0.025(5) 0.028(6) 0.001(4) 0.008(5) 0.002(5)
C60 0.033(6) 0.029(6) 0.040(7) 0.004(5) -0.004(5) 0.000(5)
C61 0.026(6) 0.029(6) 0.038(6) -0.003(5) 0.005(5) -0.010(4)
C62 0.031(6) 0.036(6) 0.041(7) -0.009(5) 0.010(5) -0.002(5)
C63 0.041(7) 0.029(6) 0.026(6) -0.007(5) 0.015(5) -0.007(5)
C64 0.037(6) 0.048(7) 0.026(6) 0.003(5) -0.004(5) 0.010(5)
C65 0.039(6) 0.039(6) 0.032(6) -0.012(5) 0.008(5) -0.015(5)
C66 0.033(6) 0.046(6) 0.019(5) -0.006(5) 0.009(5) -0.001(5)
C67 0.031(6) 0.053(7) 0.033(6) 0.002(6) -0.001(5) 0.009(6)
C68 0.029(6) 0.043(7) 0.024(5) -0.003(5) 0.005(5) -0.009(5)
C69 0.036(7) 0.089(12) 0.090(11) 0.020(9) 0.006(7) -0.006(7)
C70 0.048(8) 0.075(10) 0.042(7) 0.021(7) -0.017(6) -0.004(7)
C71 0.030(6) 0.045(7) 0.036(6) 0.009(5) 0.010(5) -0.004(5)
C72 0.038(7) 0.040(6) 0.027(6) 0.007(5) 0.010(5) -0.002(5)
C73 0.023(5) 0.043(7) 0.038(7) 0.016(5) 0.003(5) 0.007(5)
C74 0.030(6) 0.046(7) 0.028(6) -0.003(5) 0.000(5) -0.007(5)
C75 0.032(6) 0.039(6) 0.038(7) 0.011(5) 0.006(5) -0.002(5)
C76 0.032(6) 0.060(8) 0.029(6) 0.002(6) -0.008(5) 0.016(6)
C77 0.037(6) 0.032(6) 0.023(6) 0.001(4) 0.006(5) -0.007(5)
C78 0.052(9) 0.113(13) 0.029(7) 0.007(8) -0.007(6) -0.004(9)
C79 0.036(8) 0.115(14) 0.067(10) -0.036(9) -0.034(7) 0.014(8)
C80 0.037(9) 0.023(7) 0.036(9) 0.000 0.005(7) 0.000

loop_
_atom_type_symbol
_atom_type_description
_atom_type_scat_dispersion_real
_atom_type_scat_dispersion_imag
_atom_type_scat_source
C C 0.0033 0.0016 'International Tables Vol C Tables 4.2.6.8 and 6.1.1.4'
H H 0.0000 0.0000 'International Tables Vol C Tables 4.2.6.8 and 6.1.1.4'
O O 0.0106 0.0060 'International Tables Vol C Tables 4.2.6.8 and 6.1.1.4'
S S 0.1246 0.1234 'International Tables Vol C Tables 4.2.6.8 and 6.1.1.4'
I I -0.4742 1.8119 'International Tables Vol C Tables 4.2.6.8 and 6.1.1.4'
Hg Hg -2.3894 9.2266 'International Tables Vol C Tables 4.2.6.8 and 6.1.1.4'

loop_
_geom_angle_atom_site_label_1
_geom_angle_atom_site_label_2
_geom_angle_atom_site_label_3
_geom_angle
_geom_angle_site_symmetry_1
_geom_angle_site_symmetry_3
S2 Hg1 I3 109.38(10) . .
S2 Hg1 I1 109.87(10) . .
I3 Hg1 I1 130.07(8) . .
S2 Hg1 I2' 88.09(13) . .
I3 Hg1 I2' 102.57(13) . .
I1 Hg1 I2' 108.34(12) . .
S2 Hg1 I2 91.55(12) . .
I3 Hg1 I2 115.23(13) . .
I1 Hg1 I2 93.23(10) . .
I2' Hg1 I2 15.23(7) . .
Hg1 I1 Hg2 89.02(8) . .
Hg1 I1 Hg2' 73.24(9) . .
Hg2 I1 Hg2' 15.95(4) . .
S3 Hg2 I4 124.6(2) . .
S3 Hg2 I2 92.75(12) . .
I4 Hg2 I2 123.91(18) . .
S3 Hg2 I1 95.46(10) . .
I4 Hg2 I1 117.15(16) . .
I2 Hg2 I1 95.83(7) . .
Hg2 I2 Hg1 81.50(7) . .
I2' Hg2' I4' 139.7(2) . .
I2' Hg2' S3 106.58(15) . .
I4' Hg2' S3 105.9(2) . .
I2' Hg2' I1 97.64(10) . .
I4' Hg2' I1 108.74(15) . .
S3 Hg2' I1 84.30(12) . .
Hg2' I2' Hg1 80.77(10) . .
C15 O1 C1 121.1(16) . .
C5 O2 C4 112.7(16) . .
C7 O3 C6 133(2) . .
C10 O4 C12 116.4(16) . .
C22 O5 C25 115(2) . .
C19 O6 C24 113.3(19) . .
C31 O7 C34 117.9(11) . .
C28 O8 C33 119.6(16) . .
C40 O9 C43 119(2) . .
C37 O10 C42 118.0(19) . .
C49 O11 C52 105(3) . .
C46 O12 C51 126(2) . .
C61 O13 C54 117.9(9) . .
C57 O14 C58 120.1(17) . .
C68 O15 C70 117.7(9) . .
C65 O16 C69 114.8(10) . .
C77 O17 C79 117.0(9) . .
C74 O18 C78 118.2(10) . .
C2 S1 C3 101.9(7) . .
C8 S2 C9 106.3(13) . .
C8 S2 Hg1 109.7(7) . .
C9 S2 Hg1 102.7(8) . .
C56 S3 C55 104.3(8) . .
C56 S3 Hg2 103.8(12) . .
C55 S3 Hg2 106.5(4) . .
C56 S3 Hg2' 122.8(12) . .
C55 S3 Hg2' 99.9(4) . .
Hg2 S3 Hg2' 19.02(5) . .
O1 C1 C2 116.8(15) . .
C1 C2 S1 116.4(15) . .
C4 C3 S1 115.3(11) . .
O2 C4 C3 110.1(14) . .
O2 C5 C6 116(2) . .
O3 C6 C5 122(2) . .
O3 C7 C8 123(2) . .
C7 C8 S2 114.6(16) . .
C10 C9 S2 110.1(12) . .
O4 C10 C9 110(2) . .
C12 C11 C16 117.3(16) . .
C12 C11 C53 124.8(17) . .
C16 C11 C53 117.4(19) . .
C11 C12 C13 121.6(15) . .
C11 C12 O4 115.7(17) . .
C13 C12 O4 122.2(18) . .
C12 C13 C14 119.6(17) . .
C13 C14 C15 120.6(17) . .
C13 C14 C17 119.1(17) . .
C15 C14 C17 120.2(14) . .
O1 C15 C16 123(2) . .
O1 C15 C14 119.1(18) . .
C16 C15 C14 118.3(16) . .
C15 C16 C11 121.9(19) . .
C18 C17 C14 116.1(12) . .
C19 C18 C23 117(2) . .
C19 C18 C17 125.7(17) . .
C23 C18 C17 117(2) . .
C20 C19 O6 137(3) . .
C20 C19 C18 114.6(19) . .
O6 C19 C18 109(2) . .
C19 C20 C21 129(3) . .
C22 C21 C20 117(2) . .
C22 C21 C26 125.2(19) . .
C20 C21 C26 117(2) . .
C21 C22 C23 123(2) . .
C21 C22 O5 118(2) . .
C23 C22 O5 117.8(19) . .
C22 C23 C18 118(2) . .
C27 C26 C21 113.3(16) . .
C28 C27 C32 118.9(14) . .
C28 C27 C26 121.2(16) . .
C32 C27 C26 119.0(18) . .
C27 C28 O8 120.9(17) . .
C27 C28 C29 123.1(13) . .
O8 C28 C29 115.8(17) . .
C28 C29 C30 118.0(14) . .
C31 C30 C29 119.2(14) . .
C31 C30 C35 122.0(12) . .
C29 C30 C35 118.7(14) . .
C30 C31 C32 121.2(13) . .
C30 C31 O7 115.9(12) . .
C32 C31 O7 122.9(12) . .
C31 C32 C27 119.4(15) . .
C36 C35 C30 114.8(10) . .
C37 C36 C41 116.4(17) . .
C37 C36 C35 123.6(17) . .
C41 C36 C35 120.1(14) . .
O10 C37 C36 112.7(17) . .
O10 C37 C38 128.8(18) . .
C36 C37 C38 119(2) . .
C39 C38 C37 122.8(19) . .
C38 C39 C40 120(2) . .
C38 C39 C44 120(3) . .
C40 C39 C44 121(3) . .
C39 C40 C41 118(2) . .
C39 C40 O9 120(2) . .
C41 C40 O9 122(2) . .
C36 C41 C40 124.2(18) . .
C39 C44 C45 113.7(14) . .
C50 C45 C46 117.7(18) . .
C50 C45 C44 134(2) . .
C46 C45 C44 108(2) . .
O12 C46 C47 122(2) . .
O12 C46 C45 125.8(18) . .
C47 C46 C45 111(2) . .
C48 C47 C46 121(2) . .
C47 C48 C49 125.3(18) . .
C47 C48 C53 120.5(17) . .
C49 C48 C53 114(2) . .
C50 C49 O11 137(4) . .
C50 C49 C48 108(3) . .
O11 C49 C48 113(2) . .
C49 C50 C45 136(3) . .
C11 C53 C48 111.3(13) . .
O13 C54 C55 112.6(10) . .
C54 C55 S3 112.1(9) . .
C57 C56 S3 126(2) . .
O14 C57 C56 120(2) . .
C58 C58 O14 112(2) 2_755 .
C61 C59 C60 117.3(10) 2_755 .
C61 C59 C62 121.6(10) 2_755 .
C60 C59 C62 121.1(10) . .
C61 C60 C59 121.3(10) . .
C60 C61 C59 121.3(10) . 2_755
C60 C61 O13 122.7(10) . .
C59 C61 O13 116.0(10) 2_755 .
C59 C62 C63 113.3(9) . .
C64 C63 C68 116.8(10) . .
C64 C63 C62 121.8(11) . .
C68 C63 C62 121.2(10) . .
C63 C64 C65 123.3(11) . .
C66 C65 O16 116.4(10) . .
C66 C65 C64 119.5(10) . .
O16 C65 C64 124.0(11) . .
C65 C66 C67 118.9(11) . .
C65 C66 C71 122.5(10) . .
C67 C66 C71 118.6(10) . .
C66 C67 C68 119.8(11) . .
C63 C68 O15 116.1(10) . .
C63 C68 C67 121.6(10) . .
O15 C68 C67 122.2(10) . .
C66 C71 C72 114.6(9) . .
C77 C72 C73 118.1(11) . .
C77 C72 C71 121.3(10) . .
C73 C72 C71 120.2(10) . .
C72 C73 C74 120.3(10) . .
C75 C74 O18 117.5(10) . .
C75 C74 C73 121.2(10) . .
O18 C74 C73 121.3(10) . .
C76 C75 C74 117.6(11) . .
C76 C75 C80 121.7(9) . .
C74 C75 C80 120.7(9) . .
C75 C76 C77 121.6(11) . .
C72 C77 O17 116.2(10) . .
C72 C77 C76 120.8(10) . .
O17 C77 C76 122.9(10) . .
C75 C80 C75 111.3(13) 2_755 .

loop_
_geom_bond_atom_site_label_1
_geom_bond_atom_site_label_2
_geom_bond_distance
_geom_bond_site_symmetry_2
Hg1 S2 2.632(4) .
Hg1 I3 2.653(2) .
Hg1 I1 2.6754(12) .
Hg1 I2' 2.786(4) .
Hg1 I2 3.140(4) .
I1 Hg2 2.8851(19) .
I1 Hg2' 3.202(3) .
Hg2 S3 2.525(4) .
Hg2 I4 2.559(6) .
Hg2 I2 2.825(3) .
Hg2' I2' 2.663(4) .
Hg2' I4' 2.753(8) .
Hg2' S3 2.754(4) .
O1 C15 1.336(19) .
O1 C1 1.37(2) .
O2 C5 1.17(2) .
O2 C4 1.38(2) .
O3 C7 1.26(3) .
O3 C6 1.26(2) .
O4 C10 1.40(3) .
O4 C12 1.405(19) .
O5 C22 1.46(2) .
O5 C25 1.55(4) .
O6 C19 1.36(2) .
O6 C24 1.45(3) .
O7 C31 1.397(16) .
O7 C34 1.416(16) .
O8 C28 1.374(17) .
O8 C33 1.42(3) .
O9 C40 1.40(3) .
O9 C43 1.54(3) .
O10 C37 1.38(3) .
O10 C42 1.44(2) .
O11 C49 1.28(3) .
O11 C52 1.56(4) .
O12 C46 1.27(3) .
O12 C51 1.35(4) .
O13 C61 1.412(13) .
O13 C54 1.440(14) .
O14 C57 1.32(2) .
O14 C58 1.43(2) .
O15 C68 1.398(13) .
O15 C70 1.429(15) .
O16 C65 1.393(13) .
O16 C69 1.443(18) .
O17 C77 1.384(13) .
O17 C79 1.409(16) .
O18 C74 1.399(13) .
O18 C78 1.404(17) .
S1 C2 1.783(19) .
S1 C3 1.783(15) .
S2 C8 1.78(2) .
S2 C9 1.832(17) .
S3 C56 1.74(3) .
S3 C55 1.823(14) .
C1 C2 1.55(2) .
C3 C4 1.49(2) .
C5 C6 1.50(3) .
C7 C8 1.43(3) .
C9 C10 1.47(2) .
C11 C12 1.37(3) .
C11 C16 1.44(2) .
C11 C53 1.51(3) .
C12 C13 1.38(2) .
C13 C14 1.384(19) .
C14 C15 1.41(3) .
C14 C17 1.55(3) .
C15 C16 1.36(3) .
C17 C18 1.50(3) .
C18 C19 1.41(3) .
C18 C23 1.46(2) .
C19 C20 1.29(3) .
C20 C21 1.35(3) .
C21 C22 1.26(3) .
C21 C26 1.55(3) .
C22 C23 1.35(3) .
C26 C27 1.51(3) .
C27 C28 1.32(2) .
C27 C32 1.42(2) .
C28 C29 1.41(2) .
C29 C30 1.414(18) .
C30 C31 1.360(18) .
C30 C35 1.53(2) .
C31 C32 1.40(2) .
C35 C36 1.49(2) .
C36 C37 1.38(2) .
C36 C41 1.39(2) .
C37 C38 1.46(3) .
C38 C39 1.31(4) .
C39 C40 1.39(3) .
C39 C44 1.47(3) .
C40 C41 1.40(3) .
C44 C45 1.59(3) .
C45 C50 1.34(3) .
C45 C46 1.57(3) .
C46 C47 1.44(2) .
C47 C48 1.40(3) .
C48 C49 1.51(4) .
C48 C53 1.55(3) .
C49 C50 1.26(3) .
C54 C55 1.482(18) .
C56 C57 1.398(4) .
C58 C58 1.42(3) 2_755
C59 C61 1.383(16) 2_755
C59 C60 1.388(16) .
C59 C62 1.498(16) .
C60 C61 1.365(17) .
C61 C59 1.383(16) 2_755
C62 C63 1.539(16) .
C63 C64 1.356(16) .
C63 C68 1.389(16) .
C64 C65 1.399(17) .
C65 C66 1.377(16) .
C66 C67 1.386(16) .
C66 C71 1.508(16) .
C67 C68 1.405(18) .
C71 C72 1.516(17) .
C72 C77 1.374(16) .
C72 C73 1.396(17) .
C73 C74 1.402(17) .
C74 C75 1.384(16) .
C75 C76 1.380(16) .
C75 C80 1.511(15) .
C76 C77 1.393(16) .
C80 C75 1.511(15) 2_755
